data_4102622
loop_
_publ_author_name
'Eduardo Sola'
'Alba Garc\'ia-Camprub\'i'
'Jos\'e L. Andr\'es'
'Marta Mart\'in'
'Pablo Plou'

_publ_contact_author_address
;
  Dr. Marta Mart\'in
  Departamento de Qu\'imica Inorg\'anica - I.C.M.A.
  Facultad de Ciencias
  Universidad de Zaragoza - C.S.I.C.
  50009 Zaragoza, Spain
;
_publ_contact_author_email martam@unizar.es
_publ_contact_author_fax '+34 956 761187'
_publ_contact_author_name 'Dr. Marta Mart\'in'
_publ_contact_author_phone '+34 976 762026'
_publ_section_title
;
 Iridium Compounds with \k-P,P,Si(biPSi) Pincer Ligands: Favoring Reactive
 Structures in Unsaturated Complexes
;
_journal_name_full 'Journal of the American Chemical Society'
_journal_page_first 9111
_journal_page_last 9121
_journal_paper_doi 10.1021/ja102479h
_journal_volume 132
_journal_year 2010
_chemical_formula_sum 'C31 H36 I Ir P2 Si'
_chemical_formula_weight 817.73
_chemical_name_systematic
; 
 ? 
;
_space_group_IT_number 11
_symmetry_cell_setting monoclinic
_symmetry_space_group_name_Hall '-P 2yb'
_symmetry_space_group_name_H-M 'P 1 21/m 1'
_atom_sites_solution_hydrogens geom
_atom_sites_solution_primary direct
_atom_sites_solution_secondary difmap
_audit_creation_method SHELXL-97
_cell_angle_alpha 90.00
_cell_angle_beta 111.8960(10)
_cell_angle_gamma 90.00
_cell_formula_units_Z 2
_cell_length_a 7.8913(3)
_cell_length_b 22.2515(8)
_cell_length_c 9.1239(3)
_cell_measurement_temperature 173(2)
_cell_volume 1486.52(9)
_computing_structure_refinement 'SHELXL-97 (Sheldrick, 1997)'
_computing_structure_solution 'SHELXS-97 (Sheldrick, 1990)'
_diffrn_ambient_temperature 173(2)
_diffrn_measured_fraction_theta_full 0.997
_diffrn_measured_fraction_theta_max 0.936
_diffrn_radiation_monochromator graphite
_diffrn_radiation_source 'fine-focus sealed tube'
_diffrn_radiation_type MoK\a
_diffrn_radiation_wavelength 0.71073
_diffrn_reflns_av_R_equivalents 0.0243
_diffrn_reflns_av_sigmaI/netI 0.0263
_diffrn_reflns_limit_h_max 10
_diffrn_reflns_limit_h_min -10
_diffrn_reflns_limit_k_max 29
_diffrn_reflns_limit_k_min -29
_diffrn_reflns_limit_l_max 11
_diffrn_reflns_limit_l_min -11
_diffrn_reflns_number 17640
_diffrn_reflns_theta_full 27.50
_diffrn_reflns_theta_max 28.85
_diffrn_reflns_theta_min 1.83
_exptl_absorpt_coefficient_mu 5.696
_exptl_absorpt_correction_T_max 0.4270
_exptl_absorpt_correction_T_min 0.3954
_exptl_crystal_density_diffrn 1.827
_exptl_crystal_density_method 'not measured'
_exptl_crystal_F_000 792
_exptl_crystal_size_max 0.20
_exptl_crystal_size_mid 0.18
_exptl_crystal_size_min 0.18
_refine_diff_density_max 1.025
_refine_diff_density_min -0.479
_refine_diff_density_rms 0.096
_refine_ls_extinction_method none
_refine_ls_goodness_of_fit_ref 1.045
_refine_ls_hydrogen_treatment mixed
_refine_ls_matrix_type full
_refine_ls_number_parameters 173
_refine_ls_number_reflns 3737
_refine_ls_number_restraints 0
_refine_ls_restrained_S_all 1.045
_refine_ls_R_factor_all 0.0199
_refine_ls_R_factor_gt 0.0186
_refine_ls_shift/su_max 0.002
_refine_ls_shift/su_mean 0.000
_refine_ls_structure_factor_coef Fsqd
_refine_ls_weighting_details 'calc w=1/[\s^2^(Fo^2^)+(0.0192P)^2^+0.0000P] where P=(Fo^2^+2Fc^2^)/3'
_refine_ls_weighting_scheme calc
_refine_ls_wR_factor_gt 0.0415
_refine_ls_wR_factor_ref 0.0419
_reflns_number_gt 3574
_reflns_number_total 3737
_reflns_threshold_expression >2sigma(I)
_cod_data_source_file ja102479h_si_002_4.cif
_cod_data_source_block marta62s
_cod_database_code 4102622

loop_
_symmetry_equiv_pos_as_xyz
'x, y, z'
'-x, y+1/2, -z'
'-x, -y, -z'
'x, -y-1/2, z'

loop_
_atom_site_label
_atom_site_type_symbol
_atom_site_fract_x
_atom_site_fract_y
_atom_site_fract_z
_atom_site_U_iso_or_equiv
_atom_site_adp_type
_atom_site_occupancy
_atom_site_symmetry_multiplicity
_atom_site_calc_flag
_atom_site_refinement_flags
H1 H 0.249(6) 0.2500 -0.010(5) 0.038(12) Uiso 1 2 d S
Ir1 Ir 0.405572(17) 0.2500 0.111407(14) 0.01196(4) Uani 1 2 d S
I1 I 0.70976(3) 0.2500 0.38232(3) 0.02142(6) Uani 1 2 d S
P1 P 0.38991(8) 0.35256(3) 0.10966(7) 0.01328(13) Uani 1 1 d .
Si1 Si 0.53229(13) 0.2500 -0.07871(11) 0.01486(19) Uani 1 2 d S
C1 C 0.3672(5) 0.2500 -0.2896(4) 0.0220(8) Uani 1 2 d S
H1A H 0.2796 0.2829 -0.3055 0.033 Uiso 0.50 1 calc PR
H1B H 0.3016 0.2116 -0.3133 0.033 Uiso 0.50 1 calc PR
H1C H 0.4342 0.2555 -0.3600 0.033 Uiso 0.50 1 calc PR
C2 C 0.6937(3) 0.31550(11) -0.0498(3) 0.0199(5) Uani 1 1 d .
H2A H 0.8009 0.3076 0.0481 0.024 Uiso 1 1 calc R
H2B H 0.7378 0.3146 -0.1381 0.024 Uiso 1 1 calc R
C3 C 0.6310(3) 0.37975(11) -0.0386(3) 0.0197(5) Uani 1 1 d .
H3A H 0.5182 0.3878 -0.1314 0.024 Uiso 1 1 calc R
H3B H 0.7260 0.4080 -0.0427 0.024 Uiso 1 1 calc R
C4 C 0.5936(3) 0.39200(11) 0.1124(3) 0.0158(5) Uani 1 1 d .
H4A H 0.5774 0.4357 0.1223 0.019 Uiso 1 1 calc R
H4B H 0.7000 0.3789 0.2054 0.019 Uiso 1 1 calc R
C5 C 0.3473(3) 0.37846(10) 0.2818(3) 0.0135(5) Uani 1 1 d .
C6 C 0.4707(3) 0.41197(11) 0.4027(3) 0.0175(5) Uani 1 1 d .
H6 H 0.5832 0.4240 0.3962 0.021 Uiso 1 1 calc R
C7 C 0.4304(3) 0.42807(11) 0.5340(3) 0.0195(5) Uani 1 1 d .
H7 H 0.5158 0.4509 0.6167 0.023 Uiso 1 1 calc R
C8 C 0.2669(3) 0.41095(11) 0.5440(3) 0.0193(5) Uani 1 1 d .
H8 H 0.2392 0.4225 0.6328 0.023 Uiso 1 1 calc R
C9 C 0.1433(3) 0.37687(12) 0.4245(3) 0.0217(6) Uani 1 1 d .
H9 H 0.0314 0.3646 0.4318 0.026 Uiso 1 1 calc R
C10 C 0.1835(3) 0.36076(12) 0.2950(3) 0.0208(5) Uani 1 1 d .
H10 H 0.0986 0.3373 0.2135 0.025 Uiso 1 1 calc R
C11 C 0.2069(3) 0.39130(11) -0.0492(3) 0.0147(5) Uani 1 1 d .
C12 C 0.0721(3) 0.36016(11) -0.1687(3) 0.0160(5) Uani 1 1 d .
H12 H 0.0748 0.3175 -0.1707 0.019 Uiso 1 1 calc R
C13 C -0.0670(3) 0.39123(12) -0.2857(3) 0.0179(5) Uani 1 1 d .
H13 H -0.1596 0.3696 -0.3660 0.021 Uiso 1 1 calc R
C14 C -0.0707(3) 0.45321(12) -0.2852(3) 0.0191(5) Uani 1 1 d .
H14 H -0.1642 0.4742 -0.3661 0.023 Uiso 1 1 calc R
C15 C 0.0631(3) 0.48497(11) -0.1657(3) 0.0208(5) Uani 1 1 d .
H15 H 0.0606 0.5276 -0.1646 0.025 Uiso 1 1 calc R
C16 C 0.1996(3) 0.45408(11) -0.0489(3) 0.0195(5) Uani 1 1 d .
H16 H 0.2898 0.4759 0.0329 0.023 Uiso 1 1 calc R

loop_
_atom_site_aniso_label
_atom_site_aniso_U_11
_atom_site_aniso_U_22
_atom_site_aniso_U_33
_atom_site_aniso_U_23
_atom_site_aniso_U_13
_atom_site_aniso_U_12
Ir1 0.01135(7) 0.01136(7) 0.01245(7) 0.000 0.00360(5) 0.000
I1 0.01963(12) 0.01790(12) 0.01872(12) 0.000 -0.00209(9) 0.000
P1 0.0124(3) 0.0129(3) 0.0130(3) -0.0004(2) 0.0030(2) -0.0007(2)
Si1 0.0146(5) 0.0145(5) 0.0162(5) 0.000 0.0066(4) 0.000
C1 0.027(2) 0.023(2) 0.0171(18) 0.000 0.0092(16) 0.000
C2 0.0197(13) 0.0205(13) 0.0230(14) -0.0019(10) 0.0119(11) -0.0031(10)
C3 0.0200(13) 0.0198(13) 0.0206(13) -0.0005(10) 0.0089(11) -0.0053(10)
C4 0.0131(12) 0.0160(12) 0.0176(12) -0.0010(9) 0.0048(10) -0.0023(9)
C5 0.0163(12) 0.0112(11) 0.0117(11) 0.0017(9) 0.0036(9) 0.0032(9)
C6 0.0145(12) 0.0181(12) 0.0187(12) 0.0010(10) 0.0048(10) -0.0007(10)
C7 0.0210(13) 0.0192(13) 0.0163(12) -0.0026(10) 0.0045(10) -0.0025(10)
C8 0.0216(13) 0.0216(13) 0.0158(12) 0.0014(10) 0.0084(11) 0.0041(10)
C9 0.0146(12) 0.0300(15) 0.0197(13) 0.0040(11) 0.0055(10) -0.0018(11)
C10 0.0181(13) 0.0236(14) 0.0178(13) -0.0020(10) 0.0035(10) -0.0052(10)
C11 0.0152(12) 0.0163(12) 0.0146(12) 0.0011(9) 0.0078(10) 0.0004(9)
C12 0.0165(12) 0.0150(12) 0.0173(12) -0.0006(10) 0.0073(10) -0.0002(9)
C13 0.0130(12) 0.0230(14) 0.0161(12) -0.0001(10) 0.0038(10) -0.0021(10)
C14 0.0148(12) 0.0235(14) 0.0185(13) 0.0067(10) 0.0056(10) 0.0032(10)
C15 0.0225(14) 0.0147(13) 0.0251(14) 0.0032(10) 0.0087(11) 0.0029(10)
C16 0.0198(13) 0.0176(13) 0.0179(13) -0.0022(10) 0.0034(10) -0.0014(10)

loop_
_atom_type_symbol
_atom_type_description
_atom_type_scat_dispersion_real
_atom_type_scat_dispersion_imag
_atom_type_scat_source
C C 0.0033 0.0016 'International Tables Vol C Tables 4.2.6.8 and 6.1.1.4'
H H 0.0000 0.0000 'International Tables Vol C Tables 4.2.6.8 and 6.1.1.4'
Si Si 0.0817 0.0704 'International Tables Vol C Tables 4.2.6.8 and 6.1.1.4'
P P 0.1023 0.0942 'International Tables Vol C Tables 4.2.6.8 and 6.1.1.4'
I I -0.4742 1.8119 'International Tables Vol C Tables 4.2.6.8 and 6.1.1.4'
Ir Ir -1.4442 7.9887 'International Tables Vol C Tables 4.2.6.8 and 6.1.1.4'

loop_
_geom_angle_atom_site_label_1
_geom_angle_atom_site_label_2
_geom_angle_atom_site_label_3
_geom_angle
_geom_angle_site_symmetry_1
_geom_angle_site_symmetry_3
P1 Ir1 P1 174.05(3) 4_565 .
P1 Ir1 Si1 91.850(15) 4_565 .
P1 Ir1 Si1 91.850(15) . .
P1 Ir1 I1 91.910(15) 4_565 .
P1 Ir1 I1 91.910(15) . .
Si1 Ir1 I1 101.53(2) . .
P1 Ir1 H1 87.86(7) 4_565 .
P1 Ir1 H1 87.86(7) . .
Si1 Ir1 H1 84.6(18) . .
I1 Ir1 H1 173.9(18) . .
C5 P1 C4 106.38(11) . .
C5 P1 C11 100.87(10) . .
C4 P1 C11 102.39(11) . .
C5 P1 Ir1 109.72(8) . .
C4 P1 Ir1 115.81(8) . .
C11 P1 Ir1 119.95(8) . .
C1 Si1 C2 108.49(11) . .
C1 Si1 C2 108.49(11) . 4_565
C2 Si1 C2 101.05(16) . 4_565
C1 Si1 Ir1 116.19(12) . .
C2 Si1 Ir1 110.76(8) . .
C2 Si1 Ir1 110.76(8) 4_565 .
Si1 C1 H1A 109.5 . .
Si1 C1 H1B 109.5 . .
H1A C1 H1B 109.5 . .
Si1 C1 H1C 109.5 . .
H1A C1 H1C 109.5 . .
H1B C1 H1C 109.5 . .
C3 C2 Si1 120.86(18) . .
C3 C2 H2A 107.1 . .
Si1 C2 H2A 107.1 . .
C3 C2 H2B 107.1 . .
Si1 C2 H2B 107.1 . .
H2A C2 H2B 106.8 . .
C2 C3 C4 113.6(2) . .
C2 C3 H3A 108.8 . .
C4 C3 H3A 108.8 . .
C2 C3 H3B 108.8 . .
C4 C3 H3B 108.8 . .
H3A C3 H3B 107.7 . .
C3 C4 P1 111.44(16) . .
C3 C4 H4A 109.3 . .
P1 C4 H4A 109.3 . .
C3 C4 H4B 109.3 . .
P1 C4 H4B 109.3 . .
H4A C4 H4B 108.0 . .
C6 C5 C10 118.8(2) . .
C6 C5 P1 123.80(19) . .
C10 C5 P1 117.36(18) . .
C5 C6 C7 120.2(2) . .
C5 C6 H6 119.9 . .
C7 C6 H6 119.9 . .
C8 C7 C6 120.3(2) . .
C8 C7 H7 119.9 . .
C6 C7 H7 119.9 . .
C7 C8 C9 120.0(2) . .
C7 C8 H8 120.0 . .
C9 C8 H8 120.0 . .
C10 C9 C8 119.8(2) . .
C10 C9 H9 120.1 . .
C8 C9 H9 120.1 . .
C9 C10 C5 121.0(2) . .
C9 C10 H10 119.5 . .
C5 C10 H10 119.5 . .
C12 C11 C16 118.6(2) . .
C12 C11 P1 122.10(18) . .
C16 C11 P1 119.28(18) . .
C11 C12 C13 120.4(2) . .
C11 C12 H12 119.8 . .
C13 C12 H12 119.8 . .
C14 C13 C12 120.2(2) . .
C14 C13 H13 119.9 . .
C12 C13 H13 119.9 . .
C13 C14 C15 119.9(2) . .
C13 C14 H14 120.0 . .
C15 C14 H14 120.0 . .
C16 C15 C14 119.7(2) . .
C16 C15 H15 120.1 . .
C14 C15 H15 120.1 . .
C15 C16 C11 121.1(2) . .
C15 C16 H16 119.5 . .
C11 C16 H16 119.5 . .

loop_
_geom_bond_atom_site_label_1
_geom_bond_atom_site_label_2
_geom_bond_distance
_geom_bond_site_symmetry_2
Ir1 P1 2.2852(6) 4_565
Ir1 P1 2.2852(6) .
Ir1 Si1 2.3027(9) .
Ir1 I1 2.7288(3) .
Ir1 H1 1.32(4) .
P1 C5 1.819(2) .
P1 C4 1.823(2) .
P1 C11 1.835(2) .
Si1 C1 1.879(4) .
Si1 C2 1.888(2) .
Si1 C2 1.888(2) 4_565
C1 H1A 0.9800 .
C1 H1B 0.9800 .
C1 H1C 0.9800 .
C2 C3 1.528(3) .
C2 H2A 0.9900 .
C2 H2B 0.9900 .
C3 C4 1.537(3) .
C3 H3A 0.9900 .
C3 H3B 0.9900 .
C4 H4A 0.9900 .
C4 H4B 0.9900 .
C5 C6 1.386(3) .
C5 C10 1.398(3) .
C6 C7 1.396(3) .
C6 H6 0.9500 .
C7 C8 1.381(3) .
C7 H7 0.9500 .
C8 C9 1.386(3) .
C8 H8 0.9500 .
C9 C10 1.380(3) .
C9 H9 0.9500 .
C10 H10 0.9500 .
C11 C12 1.391(3) .
C11 C16 1.398(3) .
C12 C13 1.396(3) .
C12 H12 0.9500 .
C13 C14 1.380(4) .
C13 H13 0.9500 .
C14 C15 1.394(3) .
C14 H14 0.9500 .
C15 C16 1.383(3) .
C15 H15 0.9500 .
C16 H16 0.9500 .
